data_4331112
loop_
_publ_author_name
'Jens Beckmann'
'Jens Bolsinger'
'Andrew Duthie'
'Pamela Finke'
'Enno Lork'
'Carsten L\"udtke'
'Ole Mallow'
'Stefan Mebs'

_publ_section_title
;
 Mesityltellurenyl Cations Stabilized by Triphenylpnictogens
 [MesTe(EPh3)]+ (E = P, As, Sb)
;
_journal_name_full 'Inorganic Chemistry'
_journal_page_first 12395
_journal_page_last 12406
_journal_paper_doi 10.1021/ic3017722
_journal_volume 51
_journal_year 2012
_chemical_formula_sum 'C28 H33 F3 O3 S Te2'
_chemical_formula_weight 761.800
_space_group_IT_number 14
_symmetry_Int_Tables_number 14
_symmetry_space_group_name_Hall '-P 2ybc'
_symmetry_space_group_name_H-M 'P 1 21/c 1'
_audit_creation_date 2012-02-08
_audit_creation_method SHELXL-97
_audit_update_record 2012-02-08
_cell_angle_alpha 90.000
_cell_angle_beta 90.56(3)
_cell_angle_gamma 90.000
_cell_formula_units_Z 4
_cell_length_a 8.464(3)
_cell_length_b 14.014(5)
_cell_length_c 24.727(11)
_cell_volume 2933(2)
_refine_ls_R_factor_all 0.060
_cod_data_source_file ic3017722_si_001.cif
_cod_data_source_block 1
_cod_original_cell_volume 2932.8(19)
_cod_original_sg_symbol_Hall -P_2ybc
_cod_database_code 4331112

loop_
_symmetry_equiv_pos_site_id
_symmetry_equiv_pos_as_xyz
1 x,y,z
2 -x,0.500+y,0.500-z
3 -x,-y,-z
4 x,0.500-y,0.500+z

loop_
_atom_site_aniso_label
_atom_site_aniso_U_11
_atom_site_aniso_U_22
_atom_site_aniso_U_33
_atom_site_aniso_U_12
_atom_site_aniso_U_13
_atom_site_aniso_U_23
Te1 0.02977(15) 0.02457(13) 0.02934(13) -0.00045(10) 0.00120(9) -0.00037(9)
Te2 0.04287(19) 0.02442(15) 0.04143(16) -0.00250(12) 0.00560(12) -0.00369(10)
S1 0.0515(8) 0.0375(6) 0.0464(6) 0.0045(5) -0.0005(5) -0.0044(5)
C15 0.037(3) 0.039(2) 0.0314(19) -0.0006(19) 0.0013(17) 0.0017(17)
C14 0.041(3) 0.053(3) 0.038(2) -0.003(2) 0.0019(19) 0.007(2)
C10 0.030(2) 0.029(2) 0.0318(18) -0.0042(16) -0.0024(16) 0.0038(15)
C34 0.035(3) 0.039(2) 0.055(3) 0.002(2) -0.002(2) 0.007(2)
C20 0.032(2) 0.0221(17) 0.0289(18) 0.0000(15) 0.0020(15) 0.0012(13)
C30 0.038(2) 0.0227(18) 0.040(2) -0.0027(17) 0.0014(18) 0.0005(15)
C28 0.037(3) 0.048(3) 0.036(2) 0.008(2) 0.0048(18) -0.0004(19)
C26 0.030(2) 0.050(3) 0.047(3) 0.000(2) 0.0049(19) 0.007(2)
C12 0.042(3) 0.030(2) 0.051(3) -0.007(2) -0.012(2) 0.0130(18)
C18 0.047(3) 0.042(3) 0.044(2) -0.002(2) 0.014(2) -0.007(2)
C27 0.067(4) 0.061(3) 0.037(2) 0.000(3) -0.016(2) 0.000(2)
C32 0.051(3) 0.033(2) 0.037(2) 0.003(2) 0.003(2) 0.0057(17)
C16 0.039(3) 0.029(2) 0.049(2) 0.0017(19) -0.001(2) -0.0055(18)
C13 0.042(3) 0.049(3) 0.045(3) -0.006(2) -0.007(2) 0.019(2)
C24 0.043(3) 0.032(2) 0.0302(19) 0.0025(19) 0.0024(17) -0.0009(16)
C36 0.042(3) 0.043(3) 0.049(3) -0.002(2) -0.007(2) 0.009(2)
C23 0.045(3) 0.031(2) 0.034(2) -0.0014(19) -0.0064(18) -0.0010(16)
C17 0.046(3) 0.074(4) 0.074(4) -0.013(3) -0.002(3) 0.042(3)
C11 0.036(2) 0.028(2) 0.038(2) 0.0018(17) -0.0060(18) 0.0036(16)
C25 0.038(2) 0.0235(18) 0.0324(19) 0.0014(17) 0.0001(17) -0.0008(15)
C31 0.043(3) 0.0234(19) 0.043(2) 0.0002(18) -0.0038(19) 0.0048(16)
C21 0.034(2) 0.0230(18) 0.038(2) -0.0004(16) 0.0024(17) 0.0008(15)
C35 0.047(3) 0.026(2) 0.043(2) -0.0007(19) -0.006(2) 0.0027(17)
C22 0.034(2) 0.032(2) 0.044(2) -0.0040(18) -0.0094(18) 0.0028(17)
C33 0.042(3) 0.035(2) 0.051(3) 0.003(2) 0.007(2) 0.007(2)
F3 0.071(3) 0.122(4) 0.0460(19) 0.001(3) -0.0093(18) -0.018(2)
F2 0.082(3) 0.050(2) 0.071(2) -0.0061(19) 0.026(2) -0.0011(17)
O2 0.078(3) 0.052(2) 0.048(2) 0.007(2) -0.012(2) -0.0110(17)
F1 0.091(3) 0.097(3) 0.068(2) 0.054(3) 0.013(2) 0.011(2)
C1 0.066(4) 0.057(3) 0.042(3) 0.017(3) 0.002(3) -0.007(2)
C38 0.045(3) 0.054(3) 0.049(3) -0.009(2) -0.011(2) 0.001(2)
C37 0.056(4) 0.070(4) 0.063(3) 0.007(3) 0.021(3) 0.010(3)
O3 0.044(2) 0.078(3) 0.088(3) -0.021(2) 0.019(2) 0.000(3)
O1 0.058(3) 0.0310(18) 0.076(3) 0.0006(17) 0.008(2) -0.0070(17)

loop_
_atom_site_label
_atom_site_type_symbol
_atom_site_fract_x
_atom_site_fract_y
_atom_site_fract_z
_atom_site_occupancy
_atom_site_symmetry_multiplicity
_atom_site_Wyckoff_symbol
_atom_site_calc_flag
_atom_site_thermal_displace_type
_atom_site_U_iso_or_equiv
Te1 Te 0.9988(0) 0.258(0) 0.081(0) 1.000 4 e d Uani 0.02788(8)
Te2 Te 1.0644(0) 0.0617(0) 0.0781(0) 1.000 4 e d Uani 0.03621(10)
S1 S 1.2122(2) -0.1837(1) 0.0743(0) 1.000 4 e d Uani 0.0452(3)
C15 C 1.2377(6) 0.3049(3) -0.0102(2) 1.000 4 e d Uani 0.0360(9)
C14 C 1.3171(7) 0.3688(4) -0.0429(2) 1.000 4 e d Uani 0.0441(11)
H14 H 1.3759 0.3447 -0.0714 1.000 4 e calc Uiso 0.05300
C10 C 1.1493(5) 0.3427(3) 0.0321(2) 1.000 4 e d Uani 0.0306(8)
C34 C 0.6135(6) 0.0432(4) 0.1632(2) 1.000 4 e d Uani 0.0430(11)
H34 H 0.5072 0.0423 0.1533 1.000 4 e calc Uiso 0.05200
C20 C 1.1014(5) 0.2793(3) 0.1593(2) 1.000 4 e d Uani 0.0277(8)
C30 C 0.8859(6) 0.0514(3) 0.1382(2) 1.000 4 e d Uani 0.0336(9)
C28 C 0.8198(6) 0.3025(4) 0.1932(2) 1.000 4 e d Uani 0.0406(10)
H28A H 0.7702 0.3124 0.2275 1.000 4 e calc Uiso 0.06100
H28B H 0.7799 0.2450 0.1770 1.000 4 e calc Uiso 0.06100
H28C H 0.7971 0.3556 0.1698 1.000 4 e calc Uiso 0.06100
C26 C 1.3851(6) 0.2544(4) 0.1255(2) 1.000 4 e d Uani 0.0423(11)
H26A H 1.3328 0.2521 0.0909 1.000 4 e calc Uiso 0.06300
H26B H 1.4385 0.1950 0.1321 1.000 4 e calc Uiso 0.06300
H26C H 1.4607 0.3055 0.1259 1.000 4 e calc Uiso 0.06300
C12 C 1.2288(6) 0.5014(3) 0.0078(2) 1.000 4 e d Uani 0.0410(11)
H12 H 1.2262 0.5668 0.0139 1.000 4 e calc Uiso 0.04900
C18 C 1.2516(7) 0.2001(4) -0.0221(2) 1.000 4 e d Uani 0.0440(11)
H18A H 1.1912 0.1646 0.0037 1.000 4 e calc Uiso 0.06600
H18B H 1.3605 0.1812 -0.0197 1.000 4 e calc Uiso 0.06600
H18C H 1.2119 0.1874 -0.0579 1.000 4 e calc Uiso 0.06600
C27 C 1.2724(8) 0.2912(5) 0.3233(2) 1.000 4 e d Uani 0.0554(15)
H27A H 1.3851 0.2834 0.3243 1.000 4 e calc Uiso 0.08300
H27B H 1.2239 0.2402 0.3431 1.000 4 e calc Uiso 0.08300
H27C H 1.2450 0.3511 0.3395 1.000 4 e calc Uiso 0.08300
C32 C 0.8131(7) 0.0365(3) 0.2310(2) 1.000 4 e d Uani 0.0404(11)
H32 H 0.8417 0.0323 0.2674 1.000 4 e calc Uiso 0.04800
C16 C 1.0599(6) 0.4853(3) 0.0892(2) 1.000 4 e d Uani 0.0388(10)
H16A H 1.0742 0.5533 0.0886 1.000 4 e calc Uiso 0.05800
H16B H 1.1009 0.4602 0.1226 1.000 4 e calc Uiso 0.05800
H16C H 0.9494 0.4707 0.0862 1.000 4 e calc Uiso 0.05800
C13 C 1.3137(7) 0.4671(4) -0.0353(2) 1.000 4 e d Uani 0.0454(12)
C24 C 1.0549(6) 0.2990(3) 0.2540(2) 1.000 4 e d Uani 0.0350(9)
H24 H 0.9851 0.3092 0.2823 1.000 4 e calc Uiso 0.04200
C36 C 1.1022(7) 0.0366(4) 0.2115(2) 1.000 4 e d Uani 0.0446(11)
H36A H 1.1704 0.0419 0.1808 1.000 4 e calc Uiso 0.06700
H36B H 1.1204 -0.0234 0.2292 1.000 4 e calc Uiso 0.06700
H36C H 1.1239 0.0878 0.2363 1.000 4 e calc Uiso 0.06700
C23 C 1.2148(6) 0.2892(3) 0.2655(2) 1.000 4 e d Uani 0.0364(10)
C17 C 1.4009(8) 0.5339(5) -0.0732(3) 1.000 4 e d Uani 0.0647(18)
H17A H 1.3862 0.5986 -0.0617 1.000 4 e calc Uiso 0.09700
H17B H 1.3601 0.5264 -0.1093 1.000 4 e calc Uiso 0.09700
H17C H 1.5115 0.5187 -0.0726 1.000 4 e calc Uiso 0.09700
C11 C 1.1467(6) 0.4411(3) 0.0425(2) 1.000 4 e d Uani 0.0343(9)
C25 C 0.9965(6) 0.2940(3) 0.2014(2) 1.000 4 e d Uani 0.0314(9)
C31 C 0.9327(6) 0.0421(3) 0.1928(2) 1.000 4 e d Uani 0.0365(10)
C21 C 1.2647(6) 0.2711(3) 0.1691(2) 1.000 4 e d Uani 0.0317(9)
C35 C 0.7263(6) 0.0511(3) 0.1228(2) 1.000 4 e d Uani 0.0388(10)
C22 C 1.3174(6) 0.2766(3) 0.2231(2) 1.000 4 e d Uani 0.0367(10)
H22 H 1.4251 0.2715 0.2305 1.000 4 e calc Uiso 0.04400
C33 C 0.6534(7) 0.0367(4) 0.2177(2) 1.000 4 e d Uani 0.0427(11)
F3 F 1.3067(6) -0.2156(4) 0.1731(1) 1.000 4 e d Uani 0.0799(13)
F2 F 1.1212(5) -0.3092(3) 0.1461(2) 1.000 4 e d Uani 0.0674(10)
O2 O 1.1593(6) -0.2461(3) 0.0320(2) 1.000 4 e d Uani 0.0596(12)
F1 F 1.3572(6) -0.3301(3) 0.1179(2) 1.000 4 e d Uani 0.0853(15)
C1 C 1.2504(9) -0.2641(4) 0.1304(2) 1.000 4 e d Uani 0.0549(15)
C38 C 0.6679(7) 0.0573(4) 0.0649(2) 1.000 4 e d Uani 0.0491(13)
H38A H 0.5545 0.0561 0.0642 1.000 4 e calc Uiso 0.07400
H38B H 0.7078 0.0041 0.0447 1.000 4 e calc Uiso 0.07400
H38C H 0.7043 0.1157 0.0490 1.000 4 e calc Uiso 0.07400
C37 C 0.5301(8) 0.0280(5) 0.2608(3) 1.000 4 e d Uani 0.0627(16)
H37A H 0.4268 0.0296 0.2444 1.000 4 e calc Uiso 0.09400
H37B H 0.5407 0.0801 0.2858 1.000 4 e calc Uiso 0.09400
H37C H 0.5440 -0.0312 0.2798 1.000 4 e calc Uiso 0.09400
O3 O 1.3612(5) -0.1346(4) 0.0673(2) 1.000 4 e d Uani 0.0700(13)
O1 O 1.0859(5) -0.1245(3) 0.0957(2) 1.000 4 e d Uani 0.055(1)

loop_
_atom_type_symbol
_atom_type_radius_bond
Te 1.200
S 1.200
C 1.200
H 1.200
F 1.200
O 1.200

loop_
_geom_angle_atom_site_label_1
_geom_angle_atom_site_label_2
_geom_angle_atom_site_label_3
_geom_angle
_geom_angle_publ_flag
C20 Te1 C10 101.36(16) no
C20 Te1 Te2 94.63(11) no
C10 Te1 Te2 114.39(12) no
C30 Te2 Te1 84.68(11) no
O3 S1 O2 117.9(3) no
O3 S1 O1 114.6(3) no
O2 S1 O1 112.8(3) no
O3 S1 C1 103.8(3) no
O2 S1 C1 103.4(3) no
O1 S1 C1 101.7(3) no
C14 C15 C10 117.3(5) no
C14 C15 C18 118.6(5) no
C10 C15 C18 124.1(4) no
C13 C14 C15 123.4(5) no
C11 C10 C15 121.3(4) no
C11 C10 Te1 115.7(3) no
C15 C10 Te1 122.8(3) no
C35 C34 C33 122.6(5) no
C25 C20 C21 121.1(4) no
C25 C20 Te1 116.3(3) no
C21 C20 Te1 122.4(3) no
C35 C30 C31 121.4(5) no
C35 C30 Te2 120.0(3) no
C31 C30 Te2 118.6(4) no
C13 C12 C11 122.1(5) no
C31 C32 C33 123.4(4) no
C14 C13 C12 117.5(5) no
C14 C13 C17 121.0(6) no
C12 C13 C17 121.5(6) no
C23 C24 C25 121.6(4) no
C24 C23 C22 118.6(4) no
C24 C23 C27 119.8(5) no
C22 C23 C27 121.6(5) no
C10 C11 C12 118.3(4) no
C10 C11 C16 123.6(4) no
C12 C11 C16 118.1(4) no
C20 C25 C24 119.0(4) no
C20 C25 C28 123.3(4) no
C24 C25 C28 117.6(4) no
C32 C31 C30 117.1(5) no
C32 C31 C36 119.1(4) no
C30 C31 C36 123.8(5) no
C22 C21 C20 117.5(4) no
C22 C21 C26 118.5(4) no
C20 C21 C26 124.0(4) no
C34 C35 C30 118.1(4) no
C34 C35 C38 117.6(5) no
C30 C35 C38 124.3(5) no
C23 C22 C21 122.1(5) no
C32 C33 C34 117.3(5) no
C32 C33 C37 120.7(5) no
C34 C33 C37 122.0(5) no
F1 C1 F3 107.4(6) no
F1 C1 F2 107.5(5) no
F3 C1 F2 107.4(5) no
F1 C1 S1 111.7(4) no
F3 C1 S1 110.3(5) no
F2 C1 S1 112.3(5) no

loop_
_geom_bond_atom_site_label_1
_geom_bond_atom_site_label_2
_geom_bond_distance
_geom_bond_publ_flag
Te1 C20 2.135(4) no
Te1 C10 2.127(4) no
Te1 Te2 2.8071(10) no
Te2 C30 2.133(5) no
S1 O3 1.448(5) no
S1 O2 1.433(4) no
S1 O1 1.456(4) no
S1 C1 1.813(6) no
C15 C14 1.385(7) no
C15 C10 1.397(6) no
C15 C18 1.503(7) no
C14 C13 1.391(8) no
C10 C11 1.402(6) no
C34 C35 1.393(8) no
C34 C33 1.389(7) no
C20 C25 1.389(6) no
C20 C21 1.406(6) no
C30 C35 1.399(7) no
C30 C31 1.412(6) no
C28 C25 1.512(7) no
C26 C21 1.509(7) no
C12 C13 1.377(8) no
C12 C11 1.395(7) no
C27 C23 1.507(6) no
C32 C31 1.393(8) no
C32 C33 1.388(8) no
C16 C11 1.509(7) no
C13 C17 1.521(7) no
C24 C23 1.387(7) no
C24 C25 1.390(6) no
C36 C31 1.504(7) no
C23 C22 1.379(7) no
C21 C22 1.405(6) no
C35 C38 1.512(7) no
C33 C37 1.505(8) no
F3 C1 1.340(7) no
F2 C1 1.324(8) no
F1 C1 1.332(7) no
